data_7220599
loop_
_publ_author_name
'Liu, Kang'
'Ma, Benhua'
'Guo, Xiaolei'
'Ma, Dingxuan'
'Meng, Lingkun'
'Zeng, Guang'
'Yang, Fen'
'Li, Guanghua'
'Shi, Zhan'
'Feng, Shouhua'

_publ_section_title
;
 Syntheses, structures, luminescence and magnetic properties of eleven
 coordination polymers constructed by a N,N&#x2032;-sulfuryldiimidazole
 ligand
;
_journal_issue 27
_journal_name_full CrystEngComm
_journal_page_first 5054
_journal_paper_doi 10.1039/C5CE00807G
_journal_volume 17
_journal_year 2015
_chemical_formula_moiety 'C6 H8 Mn0.50 N5 O6 S'
_chemical_formula_sum 'C6 H8 Mn0.5 N5 O6 S'
_chemical_formula_weight 305.71
_chemical_melting_point ?
_chemical_name_systematic
; 
 ? 
;
_space_group_IT_number 15
_symmetry_cell_setting monoclinic
_symmetry_space_group_name_Hall '-C 2yc'
_symmetry_space_group_name_H-M 'C 1 2/c 1'
_atom_sites_solution_hydrogens geom
_atom_sites_solution_primary direct
_atom_sites_solution_secondary difmap
_audit_creation_method SHELXL-97
_audit_update_record
;
2015-05-26 deposited with the CCDC.
2015-06-01 downloaded from the CCDC.
;
_cell_angle_alpha 90.00
_cell_angle_beta 100.71(3)
_cell_angle_gamma 90.00
_cell_formula_units_Z 8
_cell_length_a 10.269(2)
_cell_length_b 15.040(3)
_cell_length_c 15.004(3)
_cell_measurement_reflns_used 2589
_cell_measurement_temperature 293(2)
_cell_measurement_theta_max 27.44
_cell_measurement_theta_min 3.04
_cell_volume 2276.9(8)
_computing_cell_refinement Process-auto
_computing_data_collection Process-auto
_computing_data_reduction Process-auto
_computing_structure_refinement 'SHELXL-97 (Sheldrick, 1997)'
_computing_structure_solution 'SHELXS-97 (Sheldrick, 1990)'
_diffrn_ambient_temperature 293(2)
_diffrn_detector_area_resol_mean 10.0
_diffrn_measured_fraction_theta_full 0.995
_diffrn_measured_fraction_theta_max 0.995
_diffrn_measurement_device_type 'Rigaku RAXIS-RAPID'
_diffrn_measurement_method omega-scan
_diffrn_radiation_monochromator graphite
_diffrn_radiation_source 'fine-focus sealed tube'
_diffrn_radiation_type MoK\a
_diffrn_radiation_wavelength 0.71073
_diffrn_reflns_av_R_equivalents 0.0263
_diffrn_reflns_av_sigmaI/netI 0.0216
_diffrn_reflns_limit_h_max 13
_diffrn_reflns_limit_h_min -12
_diffrn_reflns_limit_k_max 19
_diffrn_reflns_limit_k_min -19
_diffrn_reflns_limit_l_max 19
_diffrn_reflns_limit_l_min -19
_diffrn_reflns_number 11088
_diffrn_reflns_theta_full 27.44
_diffrn_reflns_theta_max 27.44
_diffrn_reflns_theta_min 3.04
_diffrn_standards_decay_% 0
_diffrn_standards_interval_count 0
_diffrn_standards_interval_time 0
_diffrn_standards_number 0
_exptl_absorpt_coefficient_mu 0.846
_exptl_absorpt_correction_T_max 0.812
_exptl_absorpt_correction_T_min 0.791
_exptl_absorpt_correction_type empirical
_exptl_absorpt_process_details Process-auto
_exptl_crystal_colour colourless
_exptl_crystal_density_diffrn 1.784
_exptl_crystal_density_meas ?
_exptl_crystal_density_method 'not measured'
_exptl_crystal_description block
_exptl_crystal_F_000 1244
_exptl_crystal_size_max 0.28
_exptl_crystal_size_mid 0.26
_exptl_crystal_size_min 0.24
_refine_diff_density_max 2.235
_refine_diff_density_min -0.955
_refine_diff_density_rms 0.126
_refine_ls_extinction_method none
_refine_ls_goodness_of_fit_ref 1.090
_refine_ls_hydrogen_treatment mixed
_refine_ls_matrix_type full
_refine_ls_number_parameters 172
_refine_ls_number_reflns 2589
_refine_ls_number_restraints 0
_refine_ls_restrained_S_all 1.090
_refine_ls_R_factor_all 0.0630
_refine_ls_R_factor_gt 0.0597
_refine_ls_shift/su_max 0.000
_refine_ls_shift/su_mean 0.000
_refine_ls_structure_factor_coef Fsqd
_refine_ls_weighting_details 'calc w=1/[\s^2^(Fo^2^)+(0.1225P)^2^+6.1136P] where P=(Fo^2^+2Fc^2^)/3'
_refine_ls_weighting_scheme calc
_refine_ls_wR_factor_gt 0.1867
_refine_ls_wR_factor_ref 0.1906
_reflns_number_gt 2362
_reflns_number_total 2589
_reflns_threshold_expression >2sigma(I)
_cod_data_source_file c5ce00807g3.cif
_cod_data_source_block cc
_cod_depositor_comments
;
The following automatic conversions were performed:

'_chemical_melting_point' value 'not measured' was changed to '?' -
the value is undefined or not given.

'_exptl_crystal_density_meas' value 'none' was changed to '?' - the
value is perceived as not measured.

Automatic conversion script
Id: cif_fix_values 3271 2015-04-21 07:52:19Z andrius 

 Adding full bibliography for 7220595--7220605.cif.
;
_cod_original_sg_symbol_Hall -C2yc
_cod_original_sg_symbol_H-M C2/c
_cod_original_formula_sum 'C6 H8 Mn0.50 N5 O6 S'
_cod_database_code 7220599

loop_
_symmetry_equiv_pos_as_xyz
'x, y, z'
'-x, y, -z+1/2'
'x+1/2, y+1/2, z'
'-x+1/2, y+1/2, -z+1/2'
'-x, -y, -z'
'x, -y, z-1/2'
'-x+1/2, -y+1/2, -z'
'x+1/2, -y+1/2, z-1/2'

loop_
_atom_site_label
_atom_site_type_symbol
_atom_site_fract_x
_atom_site_fract_y
_atom_site_fract_z
_atom_site_U_iso_or_equiv
_atom_site_adp_type
_atom_site_occupancy
_atom_site_symmetry_multiplicity
_atom_site_calc_flag
_atom_site_refinement_flags
Mn1 Mn 1.0000 0.36117(4) 0.2500 0.0277(2) Uani 1 2 d S
S1 S 0.43745(8) 0.28132(6) 0.09828(5) 0.0355(3) Uani 1 1 d .
N1 N 0.7810(3) 0.36873(19) 0.19644(19) 0.0325(6) Uani 1 1 d .
N2 N 0.5723(3) 0.33855(19) 0.14224(18) 0.0309(6) Uani 1 1 d .
N3 N 0.4336(3) 0.28447(19) -0.01278(18) 0.0325(6) Uani 1 1 d .
N4 N 0.4672(3) 0.2415(2) -0.14626(19) 0.0375(6) Uani 1 1 d .
N5 N 0.2513(3) 0.0709(3) 0.4394(2) 0.0492(8) Uani 1 1 d .
O1 O 0.4622(3) 0.1926(2) 0.1253(2) 0.0542(8) Uani 1 1 d .
O2 O 0.3283(3) 0.3312(2) 0.11470(19) 0.0520(7) Uani 1 1 d .
O3 O 0.9903(4) 0.4664(2) 0.3499(2) 0.0599(9) Uani 1 1 d .
H3A H 1.0501 0.4594 0.3939 0.090 Uiso 1 1 calc R
O4 O 0.2350(8) 0.0754(4) 0.3592(3) 0.125(2) Uani 1 1 d .
O5 O 0.2190(7) 0.1438(4) 0.4759(4) 0.118(2) Uani 1 1 d .
O6 O 0.3255(5) 0.0176(3) 0.4863(3) 0.0942(14) Uani 1 1 d .
C1 C 0.6987(3) 0.3056(2) 0.1650(2) 0.0327(7) Uani 1 1 d .
H1B H 0.7222 0.2465 0.1589 0.039 Uiso 1 1 calc R
C2 C 0.5788(4) 0.4297(2) 0.1588(3) 0.0418(8) Uani 1 1 d .
H2B H 0.5094 0.4703 0.1492 0.050 Uiso 1 1 calc R
C3 C 0.7077(4) 0.4460(2) 0.1920(3) 0.0409(8) Uani 1 1 d .
H3B H 0.7425 0.5017 0.2094 0.049 Uiso 1 1 calc R
C4 C 0.4854(3) 0.2206(2) -0.0609(2) 0.0390(8) Uani 1 1 d .
H4B H 0.5278 0.1692 -0.0360 0.047 Uiso 1 1 calc R
C5 C 0.4012(4) 0.3227(2) -0.1546(2) 0.0396(8) Uani 1 1 d .
H5A H 0.3753 0.3536 -0.2087 0.048 Uiso 1 1 calc R
C6 C 0.3801(4) 0.3498(2) -0.0734(2) 0.0397(8) Uani 1 1 d .
H6A H 0.3382 0.4018 -0.0606 0.048 Uiso 1 1 calc R
H3C H 0.916(6) 0.484(4) 0.364(4) 0.081(19) Uiso 1 1 d .

loop_
_atom_site_aniso_label
_atom_site_aniso_U_11
_atom_site_aniso_U_22
_atom_site_aniso_U_33
_atom_site_aniso_U_23
_atom_site_aniso_U_13
_atom_site_aniso_U_12
Mn1 0.0234(4) 0.0347(4) 0.0246(4) 0.000 0.0033(3) 0.000
S1 0.0293(4) 0.0495(5) 0.0273(4) -0.0017(3) 0.0039(3) -0.0085(3)
N1 0.0279(14) 0.0376(14) 0.0303(13) 0.0013(10) 0.0011(11) 0.0016(10)
N2 0.0262(13) 0.0368(13) 0.0281(12) -0.0023(10) 0.0009(10) -0.0005(10)
N3 0.0283(13) 0.0413(14) 0.0262(12) -0.0042(10) 0.0002(10) 0.0025(11)
N4 0.0303(13) 0.0492(16) 0.0320(13) -0.0074(12) 0.0032(11) 0.0033(12)
N5 0.0371(16) 0.074(2) 0.0362(16) -0.0124(15) 0.0045(13) -0.0009(15)
O1 0.0620(18) 0.0502(16) 0.0457(15) 0.0088(12) -0.0025(13) -0.0181(13)
O2 0.0302(13) 0.085(2) 0.0432(14) -0.0146(14) 0.0132(11) -0.0054(13)
O3 0.072(2) 0.0582(18) 0.0502(17) -0.0184(14) 0.0133(16) 0.0171(16)
O4 0.214(6) 0.117(4) 0.047(2) 0.000(2) 0.031(3) 0.033(4)
O5 0.141(5) 0.116(4) 0.095(4) -0.023(3) 0.014(3) 0.053(4)
O6 0.098(3) 0.100(3) 0.075(3) -0.017(2) -0.009(2) 0.035(3)
C1 0.0292(15) 0.0360(15) 0.0311(15) -0.0020(12) 0.0007(12) 0.0033(12)
C2 0.0351(17) 0.0376(17) 0.048(2) -0.0055(14) -0.0049(15) 0.0072(14)
C3 0.0382(18) 0.0328(16) 0.0465(19) 0.0003(14) -0.0054(15) 0.0000(13)
C4 0.0342(17) 0.0466(19) 0.0332(16) -0.0073(13) -0.0017(14) 0.0106(14)
C5 0.049(2) 0.0370(17) 0.0313(16) 0.0003(13) 0.0034(14) 0.0002(15)
C6 0.0456(19) 0.0366(16) 0.0351(17) -0.0012(13) 0.0025(15) 0.0064(14)

loop_
_atom_type_symbol
_atom_type_description
_atom_type_scat_dispersion_real
_atom_type_scat_dispersion_imag
_atom_type_scat_source
C C 0.0033 0.0016 'International Tables Vol C Tables 4.2.6.8 and 6.1.1.4'
H H 0.0000 0.0000 'International Tables Vol C Tables 4.2.6.8 and 6.1.1.4'
Mn Mn 0.3368 0.7283 'International Tables Vol C Tables 4.2.6.8 and 6.1.1.4'
N N 0.0061 0.0033 'International Tables Vol C Tables 4.2.6.8 and 6.1.1.4'
O O 0.0106 0.0060 'International Tables Vol C Tables 4.2.6.8 and 6.1.1.4'
S S 0.1246 0.1234 'International Tables Vol C Tables 4.2.6.8 and 6.1.1.4'

loop_
_geom_angle_atom_site_label_1
_geom_angle_atom_site_label_2
_geom_angle_atom_site_label_3
_geom_angle
_geom_angle_site_symmetry_1
_geom_angle_site_symmetry_3
O3 Mn1 O3 87.71(19) . 2_755
O3 Mn1 N1 92.19(12) . .
O3 Mn1 N1 83.61(12) 2_755 .
O3 Mn1 N1 83.61(12) . 2_755
O3 Mn1 N1 92.19(13) 2_755 2_755
N1 Mn1 N1 174.20(15) . 2_755
O3 Mn1 N4 173.63(13) . 7_655
O3 Mn1 N4 89.48(13) 2_755 7_655
N1 Mn1 N4 93.18(10) . 7_655
N1 Mn1 N4 90.78(10) 2_755 7_655
O3 Mn1 N4 89.48(13) . 8_556
O3 Mn1 N4 173.63(13) 2_755 8_556
N1 Mn1 N4 90.78(10) . 8_556
N1 Mn1 N4 93.18(10) 2_755 8_556
N4 Mn1 N4 93.87(17) 7_655 8_556
O1 S1 O2 124.3(2) . .
O1 S1 N2 106.56(16) . .
O2 S1 N2 106.66(17) . .
O1 S1 N3 106.63(17) . .
O2 S1 N3 106.80(16) . .
N2 S1 N3 104.28(14) . .
C1 N1 C3 106.6(3) . .
C1 N1 Mn1 129.2(2) . .
C3 N1 Mn1 124.1(2) . .
C1 N2 C2 107.4(3) . .
C1 N2 S1 126.3(2) . .
C2 N2 S1 126.2(2) . .
C4 N3 C6 107.3(3) . .
C4 N3 S1 124.8(2) . .
C6 N3 S1 127.9(2) . .
C4 N4 C5 106.3(3) . .
C4 N4 Mn1 120.0(2) . 7_655
C5 N4 Mn1 132.1(2) . 7_655
O4 N5 O6 124.8(5) . .
O4 N5 O5 112.4(5) . .
O6 N5 O5 119.3(4) . .
Mn1 O3 H3A 109.5 . .
Mn1 O3 H3C 122(4) . .
H3A O3 H3C 114.0 . .
N1 C1 N2 110.3(3) . .
N1 C1 H1B 124.8 . .
N2 C1 H1B 124.8 . .
C3 C2 N2 104.9(3) . .
C3 C2 H2B 127.6 . .
N2 C2 H2B 127.6 . .
C2 C3 N1 110.7(3) . .
C2 C3 H3B 124.6 . .
N1 C3 H3B 124.6 . .
N4 C4 N3 110.6(3) . .
N4 C4 H4B 124.7 . .
N3 C4 H4B 124.7 . .
C6 C5 N4 110.1(3) . .
C6 C5 H5A 124.9 . .
N4 C5 H5A 124.9 . .
C5 C6 N3 105.7(3) . .
C5 C6 H6A 127.1 . .
N3 C6 H6A 127.1 . .

loop_
_geom_bond_atom_site_label_1
_geom_bond_atom_site_label_2
_geom_bond_distance
_geom_bond_site_symmetry_2
Mn1 O3 2.196(3) .
Mn1 O3 2.196(3) 2_755
Mn1 N1 2.246(3) .
Mn1 N1 2.246(3) 2_755
Mn1 N4 2.262(3) 7_655
Mn1 N4 2.262(3) 8_556
S1 O1 1.404(3) .
S1 O2 1.409(3) .
S1 N2 1.660(3) .
S1 N3 1.660(3) .
N1 C1 1.300(4) .
N1 C3 1.379(4) .
N2 C1 1.372(4) .
N2 C2 1.392(4) .
N3 C4 1.368(4) .
N3 C6 1.382(4) .
N4 C4 1.298(5) .
N4 C5 1.391(5) .
N4 Mn1 2.262(3) 7_655
N5 O4 1.186(5) .
N5 O6 1.232(6) .
N5 O5 1.295(6) .
O3 H3A 0.8200 .
O3 H3C 0.87(7) .
C1 H1B 0.9300 .
C2 C3 1.347(5) .
C2 H2B 0.9300 .
C3 H3B 0.9300 .
C4 H4B 0.9300 .
C5 C6 1.339(5) .
C5 H5A 0.9300 .
C6 H6A 0.9300 .
